data_4087373
loop_
_publ_author_name
'Ueda, Takahiro'
'Mochida, Tomoyuki'

_publ_section_title
;
 Thermal Properties and Crystal Structures of Ionic Liquids from Ruthenium
 Sandwich Complexes with Trialkoxybenzene Ligands: Effects of Substituent
 Positions and Alkyl Chain Lengths
;
_journal_issue 7
_journal_name_full Organometallics
_journal_page_first 1279
_journal_paper_doi 10.1021/acs.organomet.5b00021
_journal_volume 34
_journal_year 2015
_chemical_formula_moiety 'C47 H83 O3 Ru, F6 P'
_chemical_formula_sum 'C47 H83 F6 O3 P Ru'
_chemical_formula_weight 942.17
_space_group_IT_number 14
_space_group_name_Hall '-P 2ybc'
_space_group_name_H-M_alt 'P 1 21/c 1'
_symmetry_cell_setting monoclinic
_symmetry_space_group_name_Hall '-P 2ybc'
_symmetry_space_group_name_H-M 'P 1 21/c 1'
_atom_sites_solution_hydrogens geom
_atom_sites_solution_primary direct
_atom_sites_solution_secondary difmap
_audit_creation_method SHELXL-97
_cell_angle_alpha 90.00
_cell_angle_beta 98.444(3)
_cell_angle_gamma 90.00
_cell_formula_units_Z 4
_cell_length_a 10.3170(14)
_cell_length_b 10.1037(14)
_cell_length_c 48.423(7)
_cell_measurement_reflns_used 9843
_cell_measurement_temperature 100
_cell_measurement_theta_max 27.58
_cell_measurement_theta_min 2.39
_cell_volume 4992.9(12)
_computing_cell_refinement 'APEX2 (Bruker AXS, 2006)'
_computing_data_collection 'APEX2 (Bruker AXS, 2006)'
_computing_data_reduction 'SAINT (Bruker AXS, 2004)'
_computing_molecular_graphics 'XSHEL (Bruker AXS,2002)'
_computing_publication_material 'XCIF (Bruker AXS, 2001)'
_computing_structure_refinement 'SHELXL-97 (Sheldrick, 1997)'
_computing_structure_solution 'SHELXS-97 (Sheldrick, 1997)'
_diffrn_ambient_temperature 100
_diffrn_detector_area_resol_mean 8.333
_diffrn_measured_fraction_theta_full 0.998
_diffrn_measured_fraction_theta_max 0.998
_diffrn_measurement_device_type 'Bruker APEXII CCD area detector'
_diffrn_measurement_method 'phi and omega scans'
_diffrn_radiation_monochromator 'Bruker Helios multilayer confocal mirror'
_diffrn_radiation_source 'Bruker TXS fine-focus rotating anode'
_diffrn_radiation_type MoK\a
_diffrn_radiation_wavelength 0.71073
_diffrn_reflns_av_R_equivalents 0.0467
_diffrn_reflns_av_sigmaI/netI 0.0535
_diffrn_reflns_limit_h_max 10
_diffrn_reflns_limit_h_min -12
_diffrn_reflns_limit_k_max 11
_diffrn_reflns_limit_k_min -12
_diffrn_reflns_limit_l_max 57
_diffrn_reflns_limit_l_min -52
_diffrn_reflns_number 23128
_diffrn_reflns_theta_full 25.03
_diffrn_reflns_theta_max 25.03
_diffrn_reflns_theta_min 0.85
_exptl_absorpt_coefficient_mu 0.404
_exptl_absorpt_correction_T_max 0.9653
_exptl_absorpt_correction_T_min 0.8608
_exptl_absorpt_correction_type empirical
_exptl_absorpt_process_details
;
SADABS Sheldrick 1996
;
_exptl_crystal_colour colorless
_exptl_crystal_density_diffrn 1.253
_exptl_crystal_density_method 'not measured'
_exptl_crystal_description plate
_exptl_crystal_F_000 2008
_exptl_crystal_size_max 0.38
_exptl_crystal_size_mid 0.28
_exptl_crystal_size_min 0.09
_refine_diff_density_max 1.030
_refine_diff_density_min -1.928
_refine_diff_density_rms 0.239
_refine_ls_extinction_method none
_refine_ls_goodness_of_fit_ref 1.188
_refine_ls_hydrogen_treatment constr
_refine_ls_matrix_type full
_refine_ls_number_parameters 572
_refine_ls_number_reflns 8783
_refine_ls_number_restraints 150
_refine_ls_restrained_S_all 1.180
_refine_ls_R_factor_all 0.0547
_refine_ls_R_factor_gt 0.0513
_refine_ls_shift/su_max 0.003
_refine_ls_shift/su_mean 0.000
_refine_ls_structure_factor_coef Fsqd
_refine_ls_weighting_details 'calc w=1/[\s^2^(Fo^2^)+(0.0475P)^2^+11.3459P] where P=(Fo^2^+2Fc^2^)/3'
_refine_ls_weighting_scheme calc
_refine_ls_wR_factor_gt 0.1308
_refine_ls_wR_factor_ref 0.1381
_reflns_number_gt 8314
_reflns_number_total 8783
_reflns_threshold_expression >2sigma(I)
_cod_data_source_file om5b00021_si_001.cif
_cod_data_source_block 123C12PF6
_cod_depositor_comments
;
The following automatic conversions were performed:

data item '_symmetry_cell_setting' value 'Monoclinic' was changed to
'monoclinic' in accordance with the
/home/saulius/struct/COD-crude-data/automatic-downloads/DataCite-retrospective/ACS/depositions/lib/dictionaries/cif_core.dic
dictionary named 'cif_core.dic' version 2.4.2 last updated on
2011-04-26.

Automatic conversion script
Id: cif_fix_values 6909 2019-04-08 15:41:33Z antanas 
;
_cod_original_sg_symbol_H-M 'P2(1)/c  '
_cod_database_code 4087373

loop_
_symmetry_equiv_pos_as_xyz
'x, y, z'
'-x, y+1/2, -z+1/2'
'-x, -y, -z'
'x, -y-1/2, z-1/2'

loop_
_atom_site_label
_atom_site_type_symbol
_atom_site_fract_x
_atom_site_fract_y
_atom_site_fract_z
_atom_site_U_iso_or_equiv
_atom_site_adp_type
_atom_site_occupancy
_atom_site_symmetry_multiplicity
_atom_site_calc_flag
_atom_site_refinement_flags
_atom_site_disorder_assembly
_atom_site_disorder_group
C6 C 0.1159(3) 0.8661(3) 0.81389(7) 0.0174(7) Uani 1 1 d . A .
H6 H 0.0274 0.8254 0.8086 0.021 Uiso 1 1 calc R . .
C7 C 0.1419(3) 0.9928(4) 0.80365(7) 0.0188(7) Uani 1 1 d . A .
H7 H 0.0710 1.0404 0.7912 0.023 Uiso 1 1 calc R . .
C8 C 0.2709(3) 1.0433(3) 0.80685(7) 0.0193(7) Uani 1 1 d . A .
H8 H 0.2901 1.1253 0.7966 0.023 Uiso 1 1 calc R . .
C9 C 0.3761(3) 0.9674(3) 0.82130(7) 0.0173(7) Uani 1 1 d . . .
C10 C 0.3512(3) 0.8378(3) 0.83117(7) 0.0157(7) Uani 1 1 d . . .
C11 C 0.2198(3) 0.7890(3) 0.82780(7) 0.0166(7) Uani 1 1 d . . .
C12 C 0.5441(3) 1.1062(4) 0.80724(7) 0.0222(8) Uani 1 1 d . . .
H12A H 0.5057 1.1938 0.8104 0.027 Uiso 1 1 calc R . .
H12B H 0.5164 1.0800 0.7876 0.027 Uiso 1 1 calc R . .
C13 C 0.6917(3) 1.1115(4) 0.81373(7) 0.0225(8) Uani 1 1 d . . .
H13A H 0.7263 1.1585 0.7984 0.027 Uiso 1 1 calc R . .
H13B H 0.7266 1.0201 0.8145 0.027 Uiso 1 1 calc R . .
C14 C 0.7415(3) 1.1813(4) 0.84143(7) 0.0216(8) Uani 1 1 d . . .
H14A H 0.6842 1.1573 0.8554 0.026 Uiso 1 1 calc R . .
H14B H 0.7356 1.2782 0.8386 0.026 Uiso 1 1 calc R . .
C15 C 0.8835(3) 1.1443(4) 0.85295(8) 0.0223(8) Uani 1 1 d . . .
H15A H 0.9383 1.1540 0.8379 0.027 Uiso 1 1 calc R . .
H15B H 0.9171 1.2067 0.8681 0.027 Uiso 1 1 calc R . .
C16 C 0.8967(3) 1.0034(4) 0.86425(8) 0.0227(8) Uani 1 1 d . . .
H16A H 0.8334 0.9911 0.8776 0.027 Uiso 1 1 calc R . .
H16B H 0.8722 0.9412 0.8486 0.027 Uiso 1 1 calc R . .
C17 C 1.0331(3) 0.9674(4) 0.87888(7) 0.0217(8) Uani 1 1 d . . .
H17A H 1.0970 0.9798 0.8657 0.026 Uiso 1 1 calc R . .
H17B H 1.0575 1.0282 0.8948 0.026 Uiso 1 1 calc R . .
C18 C 1.0412(3) 0.8252(4) 0.88947(8) 0.0247(8) Uani 1 1 d . . .
H18A H 1.0136 0.7654 0.8735 0.030 Uiso 1 1 calc R . .
H18B H 0.9781 0.8141 0.9029 0.030 Uiso 1 1 calc R . .
C19 C 1.1763(3) 0.7821(4) 0.90369(8) 0.0242(8) Uani 1 1 d . . .
H19A H 1.2390 0.7875 0.8901 0.029 Uiso 1 1 calc R . .
H19B H 1.2065 0.8440 0.9192 0.029 Uiso 1 1 calc R . .
C20 C 1.1771(4) 0.6419(4) 0.91519(8) 0.0274(8) Uani 1 1 d . . .
H20A H 1.1154 0.6379 0.9290 0.033 Uiso 1 1 calc R . .
H20B H 1.1438 0.5812 0.8997 0.033 Uiso 1 1 calc R . .
C21 C 1.3100(4) 0.5921(4) 0.92898(8) 0.0270(8) Uani 1 1 d . . .
H21A H 1.3456 0.6543 0.9440 0.032 Uiso 1 1 calc R . .
H21B H 1.3709 0.5910 0.9150 0.032 Uiso 1 1 calc R . .
C22 C 1.3038(4) 0.4542(4) 0.94129(9) 0.0334(9) Uani 1 1 d . . .
H22A H 1.2395 0.4548 0.9546 0.040 Uiso 1 1 calc R . .
H22B H 1.2712 0.3919 0.9261 0.040 Uiso 1 1 calc R . .
C23 C 1.4338(5) 0.4033(5) 0.95627(11) 0.0470(12) Uani 1 1 d . . .
H23A H 1.4974 0.3987 0.9431 0.070 Uiso 1 1 calc R . .
H23B H 1.4216 0.3148 0.9638 0.070 Uiso 1 1 calc R . .
H23C H 1.4665 0.4634 0.9716 0.070 Uiso 1 1 calc R . .
C24 C 0.5444(3) 0.7087(4) 0.83018(8) 0.0248(8) Uani 1 1 d . . .
H24A H 0.5674 0.7732 0.8163 0.030 Uiso 1 1 calc R . .
H24B H 0.5077 0.6287 0.8201 0.030 Uiso 1 1 calc R . .
C25 C 0.6653(4) 0.6724(4) 0.85037(9) 0.0284(9) Uani 1 1 d . . .
H25A H 0.6955 0.7521 0.8614 0.034 Uiso 1 1 calc R . .
H25B H 0.7355 0.6473 0.8395 0.034 Uiso 1 1 calc R . .
C26 C 0.6482(3) 0.5603(4) 0.87059(7) 0.0213(7) Uani 1 1 d . . .
H26A H 0.6077 0.4834 0.8600 0.026 Uiso 1 1 calc R . .
H26B H 0.5883 0.5894 0.8836 0.026 Uiso 1 1 calc R . .
C27 C 0.7787(3) 0.5186(4) 0.88729(8) 0.0236(8) Uani 1 1 d . . .
H27A H 0.8408 0.4988 0.8741 0.028 Uiso 1 1 calc R . .
H27B H 0.8148 0.5942 0.8990 0.028 Uiso 1 1 calc R . .
C28 C 0.7718(3) 0.3991(4) 0.90609(7) 0.0206(7) Uani 1 1 d . . .
H28A H 0.7328 0.3239 0.8947 0.025 Uiso 1 1 calc R . .
H28B H 0.7134 0.4199 0.9200 0.025 Uiso 1 1 calc R . .
C29 C 0.9064(3) 0.3572(4) 0.92151(8) 0.0224(8) Uani 1 1 d . . .
H29A H 0.9698 0.3559 0.9080 0.027 Uiso 1 1 calc R . .
H29B H 0.9366 0.4245 0.9359 0.027 Uiso 1 1 calc R . .
C30 C 0.9076(3) 0.2220(4) 0.93558(8) 0.0235(8) Uani 1 1 d . . .
H30A H 0.8757 0.1547 0.9213 0.028 Uiso 1 1 calc R . .
H30B H 0.8461 0.2237 0.9495 0.028 Uiso 1 1 calc R . .
C31 C 1.0429(4) 0.1809(4) 0.95018(8) 0.0259(8) Uani 1 1 d . . .
H31A H 1.1069 0.1926 0.9370 0.031 Uiso 1 1 calc R . .
H31B H 1.0688 0.2410 0.9662 0.031 Uiso 1 1 calc R . .
C32 C 1.0512(4) 0.0387(4) 0.96077(8) 0.0253(8) Uani 1 1 d . . .
H32A H 0.9869 0.0266 0.9739 0.030 Uiso 1 1 calc R . .
H32B H 1.0263 -0.0217 0.9448 0.030 Uiso 1 1 calc R . .
C33 C 1.1863(4) -0.0001(4) 0.97548(8) 0.0317(9) Uani 1 1 d . . .
H33A H 1.2096 0.0580 0.9919 0.038 Uiso 1 1 calc R . .
H33B H 1.2511 0.0157 0.9627 0.038 Uiso 1 1 calc R . .
C34 C 1.1966(4) -0.1437(4) 0.98507(9) 0.0350(10) Uani 1 1 d . . .
H34A H 1.1756 -0.2021 0.9686 0.042 Uiso 1 1 calc R . .
H34B H 1.1307 -0.1602 0.9976 0.042 Uiso 1 1 calc R . .
C35 C 1.3319(5) -0.1797(5) 1.00034(11) 0.0506(13) Uani 1 1 d . . .
H35A H 1.3980 -0.1620 0.9882 0.076 Uiso 1 1 calc R . .
H35B H 1.3338 -0.2739 1.0053 0.076 Uiso 1 1 calc R . .
H35C H 1.3510 -0.1265 1.0174 0.076 Uiso 1 1 calc R . .
C36 C 0.1123(4) 0.5773(4) 0.82343(8) 0.0282(9) Uani 1 1 d . . .
H36A H 0.1373 0.5596 0.8048 0.034 Uiso 1 1 calc R . .
H36B H 0.0229 0.6152 0.8209 0.034 Uiso 1 1 calc R . .
C37 C 0.1166(4) 0.4506(4) 0.84029(8) 0.0254(8) Uani 1 1 d . . .
H37A H 0.0634 0.3826 0.8291 0.031 Uiso 1 1 calc R . .
H37B H 0.0758 0.4672 0.8572 0.031 Uiso 1 1 calc R . .
C38 C 0.2543(3) 0.3961(4) 0.84907(8) 0.0222(8) Uani 1 1 d . . .
H38A H 0.3078 0.4639 0.8603 0.027 Uiso 1 1 calc R . .
H38B H 0.2951 0.3788 0.8321 0.027 Uiso 1 1 calc R . .
C39 C 0.2566(3) 0.2688(4) 0.86613(8) 0.0221(8) Uani 1 1 d . . .
H39A H 0.2060 0.2828 0.8817 0.027 Uiso 1 1 calc R . .
H39B H 0.2129 0.1977 0.8541 0.027 Uiso 1 1 calc R . .
C40 C 0.3945(3) 0.2240(4) 0.87792(8) 0.0237(8) Uani 1 1 d . . .
H40A H 0.4381 0.2953 0.8899 0.028 Uiso 1 1 calc R . .
H40B H 0.4450 0.2104 0.8623 0.028 Uiso 1 1 calc R . .
C41 C 0.3983(4) 0.0968(4) 0.89498(8) 0.0254(8) Uani 1 1 d . . .
H41A H 0.3494 0.1112 0.9108 0.030 Uiso 1 1 calc R . .
H41B H 0.3527 0.0262 0.8831 0.030 Uiso 1 1 calc R . .
C42 C 0.5357(4) 0.0493(4) 0.90634(9) 0.0297(9) Uani 1 1 d . . .
H42A H 0.5848 0.0352 0.8905 0.036 Uiso 1 1 calc R . .
H42B H 0.5812 0.1197 0.9183 0.036 Uiso 1 1 calc R . .
C43 C 0.5393(4) -0.0776(4) 0.92322(9) 0.0285(9) Uani 1 1 d . . .
H43A H 0.4930 -0.1477 0.9113 0.034 Uiso 1 1 calc R . .
H43B H 0.4910 -0.0632 0.9392 0.034 Uiso 1 1 calc R . .
C44 C 0.6766(4) -0.1262(4) 0.93435(9) 0.0303(9) Uani 1 1 d . . .
H44A H 0.7244 -0.1426 0.9184 0.036 Uiso 1 1 calc R . .
H44B H 0.7237 -0.0555 0.9459 0.036 Uiso 1 1 calc R . .
C45 C 0.6790(4) -0.2517(4) 0.95169(8) 0.0290(9) Uani 1 1 d . . .
H45A H 0.6329 -0.3224 0.9400 0.035 Uiso 1 1 calc R . .
H45B H 0.6296 -0.2354 0.9674 0.035 Uiso 1 1 calc R . .
C46 C 0.8150(4) -0.3011(4) 0.96346(9) 0.0327(9) Uani 1 1 d . . .
H46A H 0.8642 -0.3199 0.9478 0.039 Uiso 1 1 calc R . .
H46B H 0.8622 -0.2303 0.9750 0.039 Uiso 1 1 calc R . .
C47 C 0.8128(5) -0.4245(5) 0.98106(9) 0.0403(11) Uani 1 1 d . . .
H47A H 0.7670 -0.4058 0.9970 0.061 Uiso 1 1 calc R . .
H47B H 0.9029 -0.4522 0.9879 0.061 Uiso 1 1 calc R . .
H47C H 0.7672 -0.4954 0.9697 0.061 Uiso 1 1 calc R . .
C1A C 0.2718(9) 0.9029(8) 0.74152(15) 0.0183(13) Uani 0.490(6) 1 d PU A 1
H1A H 0.2713 0.9911 0.7347 0.022 Uiso 0.490(6) 1 calc PR A 1
C2A C 0.3843(9) 0.8299(10) 0.75236(18) 0.0187(13) Uani 0.490(6) 1 d PU A 1
H2A H 0.4723 0.8600 0.7540 0.022 Uiso 0.490(6) 1 calc PR A 1
C3A C 0.3430(10) 0.7048(10) 0.76028(17) 0.0206(14) Uani 0.490(6) 1 d PU A 1
H3A H 0.3984 0.6358 0.7684 0.025 Uiso 0.490(6) 1 calc PR A 1
C4A C 0.2059(12) 0.6992(11) 0.7540(2) 0.0183(16) Uani 0.490(6) 1 d PU A 1
H4A H 0.1528 0.6253 0.7571 0.022 Uiso 0.490(6) 1 calc PR A 1
C5A C 0.1598(9) 0.8230(10) 0.74241(17) 0.0161(14) Uani 0.490(6) 1 d PU A 1
H5A H 0.0711 0.8472 0.7364 0.019 Uiso 0.490(6) 1 calc PR A 1
C3B C 0.2858(9) 0.6645(8) 0.76235(15) 0.0184(13) Uani 0.510(6) 1 d PU A 2
H3B H 0.2906 0.5785 0.7704 0.022 Uiso 0.510(6) 1 calc PR A 2
C2B C 0.3929(8) 0.7474(9) 0.75992(15) 0.0170(13) Uani 0.510(6) 1 d PU A 2
H2B H 0.4823 0.7272 0.7662 0.020 Uiso 0.510(6) 1 calc PR A 2
C1B C 0.3446(10) 0.8673(9) 0.74642(16) 0.0192(13) Uani 0.510(6) 1 d PU A 2
H1B H 0.3963 0.9403 0.7422 0.023 Uiso 0.510(6) 1 calc PR A 2
C5B C 0.2068(10) 0.8581(9) 0.74052(17) 0.0213(14) Uani 0.510(6) 1 d PU A 2
H5B H 0.1495 0.9236 0.7315 0.026 Uiso 0.510(6) 1 calc PR A 2
C4B C 0.1681(9) 0.7318(12) 0.7507(2) 0.023(3) Uani 0.510(6) 1 d P A 2
H4B H 0.0812 0.6994 0.7497 0.028 Uiso 0.510(6) 1 calc PR A 2
F1 F 0.6713(3) 0.6853(3) 0.75376(7) 0.0637(9) Uani 1 1 d . . .
F2 F 0.8874(3) 0.6912(3) 0.75393(10) 0.0881(14) Uani 1 1 d . . .
F3 F 0.8906(2) 0.9089(2) 0.76341(6) 0.0396(6) Uani 1 1 d . . .
F4 F 0.6748(3) 0.8994(3) 0.76558(7) 0.0576(8) Uani 1 1 d . . .
F5 F 0.8090(3) 0.7600(3) 0.79143(6) 0.0579(8) Uani 1 1 d . . .
F6 F 0.7529(4) 0.8335(4) 0.72689(6) 0.0672(10) Uani 1 1 d . . .
O1 O 0.5017(2) 1.0083(2) 0.82600(5) 0.0184(5) Uani 1 1 d . . .
O2 O 0.4483(2) 0.7660(2) 0.84584(5) 0.0200(5) Uani 1 1 d . . .
O3 O 0.2043(2) 0.6684(2) 0.83887(5) 0.0208(5) Uani 1 1 d . . .
P1 P 0.78075(9) 0.79763(10) 0.75872(2) 0.0258(2) Uani 1 1 d . . .
Ru1 Ru 0.26315(2) 0.84953(3) 0.785426(5) 0.01439(11) Uani 1 1 d . . .

loop_
_atom_site_aniso_label
_atom_site_aniso_U_11
_atom_site_aniso_U_22
_atom_site_aniso_U_33
_atom_site_aniso_U_23
_atom_site_aniso_U_13
_atom_site_aniso_U_12
C6 0.0191(17) 0.0164(17) 0.0176(17) -0.0033(14) 0.0063(13) 0.0011(13)
C7 0.0202(17) 0.0192(18) 0.0173(17) -0.0050(14) 0.0034(13) 0.0051(14)
C8 0.0228(17) 0.0136(17) 0.0213(17) -0.0031(14) 0.0029(14) 0.0001(14)
C9 0.0192(16) 0.0178(17) 0.0149(16) -0.0017(14) 0.0028(13) -0.0012(13)
C10 0.0197(16) 0.0163(17) 0.0109(15) 0.0001(13) 0.0015(13) 0.0008(13)
C11 0.0197(17) 0.0165(17) 0.0146(16) -0.0016(14) 0.0059(13) 0.0003(13)
C12 0.0245(18) 0.0221(19) 0.0199(18) 0.0030(15) 0.0030(14) -0.0042(15)
C13 0.0224(18) 0.028(2) 0.0176(17) 0.0016(15) 0.0049(14) -0.0042(15)
C14 0.0208(17) 0.0196(18) 0.0241(19) -0.0001(15) 0.0028(14) -0.0046(14)
C15 0.0214(18) 0.0239(19) 0.0222(18) -0.0032(15) 0.0048(14) -0.0070(14)
C16 0.0197(17) 0.0249(19) 0.0239(18) -0.0002(16) 0.0041(14) -0.0055(14)
C17 0.0215(17) 0.027(2) 0.0174(17) 0.0012(15) 0.0060(14) -0.0039(15)
C18 0.0215(18) 0.026(2) 0.027(2) 0.0017(16) 0.0069(15) -0.0035(15)
C19 0.0227(18) 0.028(2) 0.0222(18) -0.0001(16) 0.0050(14) -0.0029(15)
C20 0.0238(19) 0.030(2) 0.028(2) 0.0016(17) 0.0023(15) -0.0010(16)
C21 0.0260(19) 0.029(2) 0.027(2) 0.0018(17) 0.0055(15) 0.0019(16)
C22 0.034(2) 0.035(2) 0.031(2) 0.0053(19) 0.0032(17) 0.0025(18)
C23 0.042(3) 0.048(3) 0.050(3) 0.010(2) 0.002(2) 0.011(2)
C24 0.0226(18) 0.026(2) 0.0265(19) 0.0071(16) 0.0055(15) 0.0055(15)
C25 0.0211(18) 0.026(2) 0.038(2) 0.0132(18) 0.0038(16) 0.0022(15)
C26 0.0216(17) 0.0191(18) 0.0229(18) 0.0030(15) 0.0022(14) 0.0011(14)
C27 0.0194(17) 0.0225(19) 0.029(2) 0.0045(16) 0.0037(14) 0.0025(14)
C28 0.0193(17) 0.0210(18) 0.0214(18) 0.0033(15) 0.0032(14) 0.0019(14)
C29 0.0211(18) 0.0230(19) 0.0227(18) 0.0010(15) 0.0022(14) 0.0022(14)
C30 0.0258(19) 0.024(2) 0.0214(18) 0.0042(16) 0.0049(15) 0.0019(15)
C31 0.0276(19) 0.026(2) 0.0240(19) 0.0012(16) 0.0015(15) 0.0024(15)
C32 0.031(2) 0.026(2) 0.0196(18) 0.0045(16) 0.0067(15) 0.0075(16)
C33 0.034(2) 0.035(2) 0.026(2) 0.0019(18) 0.0024(16) 0.0140(18)
C34 0.042(2) 0.037(2) 0.028(2) 0.0058(18) 0.0104(18) 0.0150(19)
C35 0.051(3) 0.056(3) 0.045(3) 0.015(2) 0.008(2) 0.030(2)
C36 0.030(2) 0.021(2) 0.031(2) 0.0042(17) -0.0045(16) -0.0089(16)
C37 0.0250(19) 0.0206(19) 0.031(2) 0.0024(16) 0.0040(15) -0.0067(15)
C38 0.0244(18) 0.0180(18) 0.0259(19) 0.0030(15) 0.0093(15) -0.0021(14)
C39 0.0242(18) 0.0200(19) 0.0234(18) 0.0015(15) 0.0078(15) -0.0027(14)
C40 0.0253(18) 0.0201(19) 0.0276(19) 0.0025(16) 0.0100(15) -0.0025(15)
C41 0.0234(18) 0.025(2) 0.029(2) 0.0055(17) 0.0075(15) -0.0007(15)
C42 0.0231(19) 0.029(2) 0.038(2) 0.0100(18) 0.0085(16) -0.0005(16)
C43 0.0221(19) 0.029(2) 0.035(2) 0.0093(18) 0.0055(16) -0.0003(16)
C44 0.0229(19) 0.033(2) 0.036(2) 0.0066(18) 0.0073(16) 0.0000(16)
C45 0.0249(19) 0.034(2) 0.029(2) 0.0037(18) 0.0060(16) 0.0045(16)
C46 0.031(2) 0.036(2) 0.031(2) 0.0012(19) 0.0032(17) 0.0077(18)
C47 0.047(3) 0.045(3) 0.028(2) 0.004(2) -0.0009(19) 0.015(2)
C1A 0.020(3) 0.021(2) 0.015(2) -0.0014(19) 0.006(2) -0.001(2)
C2A 0.018(2) 0.021(2) 0.018(2) -0.004(2) 0.007(2) 0.001(2)
C3A 0.021(3) 0.020(2) 0.022(2) -0.006(2) 0.006(2) 0.003(2)
C4A 0.020(3) 0.016(3) 0.020(3) -0.006(2) 0.005(2) 0.000(2)
C5A 0.018(3) 0.018(3) 0.014(2) 0.000(2) 0.008(2) -0.002(2)
C3B 0.020(3) 0.017(2) 0.020(2) -0.007(2) 0.008(2) 0.000(2)
C2B 0.016(2) 0.018(2) 0.018(2) -0.005(2) 0.0069(19) -0.001(2)
C1B 0.022(3) 0.021(2) 0.016(2) -0.001(2) 0.006(2) 0.001(2)
C5B 0.023(3) 0.024(3) 0.017(2) -0.002(2) 0.002(2) 0.002(2)
C4B 0.009(4) 0.038(7) 0.025(5) -0.020(5) 0.006(4) 0.001(4)
F1 0.0492(17) 0.064(2) 0.079(2) -0.0262(17) 0.0131(15) -0.0412(15)
F2 0.066(2) 0.0296(16) 0.183(4) 0.000(2) 0.066(3) 0.0129(15)
F3 0.0286(12) 0.0229(12) 0.0612(16) 0.0086(12) -0.0137(11) -0.0107(10)
F4 0.0451(16) 0.0626(19) 0.069(2) -0.0088(16) 0.0207(14) 0.0238(14)
F5 0.0599(18) 0.0538(18) 0.0557(18) 0.0200(15) -0.0058(14) -0.0127(15)
F6 0.092(2) 0.080(2) 0.0303(15) -0.0137(15) 0.0099(15) -0.0387(19)
O1 0.0181(12) 0.0168(12) 0.0195(12) 0.0040(10) 0.0005(9) -0.0049(9)
O2 0.0192(12) 0.0195(13) 0.0210(12) 0.0057(10) 0.0019(10) 0.0021(10)
O3 0.0230(13) 0.0165(13) 0.0227(13) 0.0019(10) 0.0031(10) -0.0046(10)
P1 0.0162(5) 0.0212(5) 0.0404(6) -0.0113(4) 0.0053(4) -0.0023(4)
Ru1 0.01367(15) 0.01444(16) 0.01549(16) -0.00233(10) 0.00355(10) 0.00023(10)

loop_
_atom_type_symbol
_atom_type_description
_atom_type_scat_dispersion_real
_atom_type_scat_dispersion_imag
_atom_type_scat_source
C C 0.0033 0.0016 'International Tables Vol C Tables 4.2.6.8 and 6.1.1.4'
H H 0.0000 0.0000 'International Tables Vol C Tables 4.2.6.8 and 6.1.1.4'
F F 0.0171 0.0103 'International Tables Vol C Tables 4.2.6.8 and 6.1.1.4'
O O 0.0106 0.0060 'International Tables Vol C Tables 4.2.6.8 and 6.1.1.4'
P P 0.1023 0.0942 'International Tables Vol C Tables 4.2.6.8 and 6.1.1.4'
Ru Ru -1.2594 0.8363 'International Tables Vol C Tables 4.2.6.8 and 6.1.1.4'

loop_
_geom_angle_atom_site_label_1
_geom_angle_atom_site_label_2
_geom_angle_atom_site_label_3
_geom_angle
C7 C6 C11 119.8(3)
C7 C6 Ru1 70.43(19)
C11 C6 Ru1 73.23(19)
C7 C6 H6 119.7
C11 C6 H6 119.7
Ru1 C6 H6 119.7
C8 C7 C6 120.9(3)
C8 C7 Ru1 72.38(19)
C6 C7 Ru1 71.98(19)
C8 C7 H7 119.1
C6 C7 H7 119.1
Ru1 C7 H7 119.1
C7 C8 C9 119.8(3)
C7 C8 Ru1 70.14(19)
C9 C8 Ru1 74.1(2)
C7 C8 H8 119.8
C9 C8 H8 119.8
Ru1 C8 H8 119.8
O1 C9 C8 124.2(3)
O1 C9 C10 116.1(3)
C8 C9 C10 119.7(3)
O1 C9 Ru1 131.3(2)
C8 C9 Ru1 68.91(19)
C10 C9 Ru1 71.31(18)
O2 C10 C11 119.5(3)
O2 C10 C9 120.8(3)
C11 C10 C9 119.4(3)
O2 C10 Ru1 134.5(2)
C11 C10 Ru1 70.70(18)
C9 C10 Ru1 72.04(18)
O3 C11 C6 124.1(3)
O3 C11 C10 115.5(3)
C6 C11 C10 120.3(3)
O3 C11 Ru1 131.2(2)
C6 C11 Ru1 69.75(19)
C10 C11 Ru1 72.43(19)
O1 C12 C13 106.3(3)
O1 C12 H12A 110.5
C13 C12 H12A 110.5
O1 C12 H12B 110.5
C13 C12 H12B 110.5
H12A C12 H12B 108.7
C12 C13 C14 113.3(3)
C12 C13 H13A 108.9
C14 C13 H13A 108.9
C12 C13 H13B 108.9
C14 C13 H13B 108.9
H13A C13 H13B 107.7
C13 C14 C15 112.6(3)
C13 C14 H14A 109.1
C15 C14 H14A 109.1
C13 C14 H14B 109.1
C15 C14 H14B 109.1
H14A C14 H14B 107.8
C16 C15 C14 112.8(3)
C16 C15 H15A 109.0
C14 C15 H15A 109.0
C16 C15 H15B 109.0
C14 C15 H15B 109.0
H15A C15 H15B 107.8
C17 C16 C15 114.7(3)
C17 C16 H16A 108.6
C15 C16 H16A 108.6
C17 C16 H16B 108.6
C15 C16 H16B 108.6
H16A C16 H16B 107.6
C18 C17 C16 112.5(3)
C18 C17 H17A 109.1
C16 C17 H17A 109.1
C18 C17 H17B 109.1
C16 C17 H17B 109.1
H17A C17 H17B 107.8
C17 C18 C19 115.0(3)
C17 C18 H18A 108.5
C19 C18 H18A 108.5
C17 C18 H18B 108.5
C19 C18 H18B 108.5
H18A C18 H18B 107.5
C20 C19 C18 112.7(3)
C20 C19 H19A 109.0
C18 C19 H19A 109.0
C20 C19 H19B 109.0
C18 C19 H19B 109.0
H19A C19 H19B 107.8
C21 C20 C19 115.1(3)
C21 C20 H20A 108.5
C19 C20 H20A 108.5
C21 C20 H20B 108.5
C19 C20 H20B 108.5
H20A C20 H20B 107.5
C20 C21 C22 112.9(3)
C20 C21 H21A 109.0
C22 C21 H21A 109.0
C20 C21 H21B 109.0
C22 C21 H21B 109.0
H21A C21 H21B 107.8
C23 C22 C21 114.4(4)
C23 C22 H22A 108.7
C21 C22 H22A 108.7
C23 C22 H22B 108.7
C21 C22 H22B 108.7
H22A C22 H22B 107.6
C22 C23 H23A 109.5
C22 C23 H23B 109.5
H23A C23 H23B 109.5
C22 C23 H23C 109.5
H23A C23 H23C 109.5
H23B C23 H23C 109.5
O2 C24 C25 108.7(3)
O2 C24 H24A 110.0
C25 C24 H24A 110.0
O2 C24 H24B 110.0
C25 C24 H24B 110.0
H24A C24 H24B 108.3
C24 C25 C26 115.6(3)
C24 C25 H25A 108.4
C26 C25 H25A 108.4
C24 C25 H25B 108.4
C26 C25 H25B 108.4
H25A C25 H25B 107.4
C25 C26 C27 111.7(3)
C25 C26 H26A 109.3
C27 C26 H26A 109.3
C25 C26 H26B 109.3
C27 C26 H26B 109.3
H26A C26 H26B 107.9
C28 C27 C26 115.0(3)
C28 C27 H27A 108.5
C26 C27 H27A 108.5
C28 C27 H27B 108.5
C26 C27 H27B 108.5
H27A C27 H27B 107.5
C27 C28 C29 113.0(3)
C27 C28 H28A 109.0
C29 C28 H28A 109.0
C27 C28 H28B 109.0
C29 C28 H28B 109.0
H28A C28 H28B 107.8
C30 C29 C28 114.3(3)
C30 C29 H29A 108.7
C28 C29 H29A 108.7
C30 C29 H29B 108.7
C28 C29 H29B 108.7
H29A C29 H29B 107.6
C29 C30 C31 113.4(3)
C29 C30 H30A 108.9
C31 C30 H30A 108.9
C29 C30 H30B 108.9
C31 C30 H30B 108.9
H30A C30 H30B 107.7
C32 C31 C30 114.5(3)
C32 C31 H31A 108.6
C30 C31 H31A 108.6
C32 C31 H31B 108.6
C30 C31 H31B 108.6
H31A C31 H31B 107.6
C33 C32 C31 113.8(3)
C33 C32 H32A 108.8
C31 C32 H32A 108.8
C33 C32 H32B 108.8
C31 C32 H32B 108.8
H32A C32 H32B 107.7
C32 C33 C34 114.0(4)
C32 C33 H33A 108.8
C34 C33 H33A 108.8
C32 C33 H33B 108.8
C34 C33 H33B 108.8
H33A C33 H33B 107.7
C33 C34 C35 113.1(4)
C33 C34 H34A 109.0
C35 C34 H34A 109.0
C33 C34 H34B 109.0
C35 C34 H34B 109.0
H34A C34 H34B 107.8
C34 C35 H35A 109.5
C34 C35 H35B 109.5
H35A C35 H35B 109.5
C34 C35 H35C 109.5
H35A C35 H35C 109.5
H35B C35 H35C 109.5
O3 C36 C37 107.1(3)
O3 C36 H36A 110.3
C37 C36 H36A 110.3
O3 C36 H36B 110.3
C37 C36 H36B 110.3
H36A C36 H36B 108.6
C36 C37 C38 114.0(3)
C36 C37 H37A 108.7
C38 C37 H37A 108.7
C36 C37 H37B 108.7
C38 C37 H37B 108.7
H37A C37 H37B 107.6
C37 C38 C39 113.3(3)
C37 C38 H38A 108.9
C39 C38 H38A 108.9
C37 C38 H38B 108.9
C39 C38 H38B 108.9
H38A C38 H38B 107.7
C40 C39 C38 113.1(3)
C40 C39 H39A 108.9
C38 C39 H39A 109.0
C40 C39 H39B 109.0
C38 C39 H39B 109.0
H39A C39 H39B 107.8
C39 C40 C41 113.7(3)
C39 C40 H40A 108.8
C41 C40 H40A 108.8
C39 C40 H40B 108.8
C41 C40 H40B 108.8
H40A C40 H40B 107.7
C42 C41 C40 114.2(3)
C42 C41 H41A 108.7
C40 C41 H41A 108.7
C42 C41 H41B 108.7
C40 C41 H41B 108.7
H41A C41 H41B 107.6
C43 C42 C41 114.2(3)
C43 C42 H42A 108.7
C41 C42 H42A 108.7
C43 C42 H42B 108.7
C41 C42 H42B 108.7
H42A C42 H42B 107.6
C42 C43 C44 114.3(3)
C42 C43 H43A 108.7
C44 C43 H43A 108.7
C42 C43 H43B 108.7
C44 C43 H43B 108.7
H43A C43 H43B 107.6
C45 C44 C43 113.9(3)
C45 C44 H44A 108.8
C43 C44 H44A 108.8
C45 C44 H44B 108.8
C43 C44 H44B 108.8
H44A C44 H44B 107.7
C44 C45 C46 114.9(3)
C44 C45 H45A 108.5
C46 C45 H45A 108.5
C44 C45 H45B 108.5
C46 C45 H45B 108.5
H45A C45 H45B 107.5
C47 C46 C45 113.2(4)
C47 C46 H46A 108.9
C45 C46 H46A 108.9
C47 C46 H46B 108.9
C45 C46 H46B 108.9
H46A C46 H46B 107.8
C46 C47 H47A 109.5
C46 C47 H47B 109.5
H47A C47 H47B 109.5
C46 C47 H47C 109.5
H47A C47 H47C 109.5
H47B C47 H47C 109.5
C2A C1A C5A 108.8(8)
C2A C1A Ru1 70.2(5)
C5A C1A Ru1 71.5(5)
C2A C1A H1A 125.6
C5A C1A H1A 125.6
Ru1 C1A H1A 124.3
C3A C2A C1A 107.8(8)
C3A C2A Ru1 69.6(5)
C1A C2A Ru1 72.3(4)
C3A C2A H2A 126.1
C1A C2A H2A 126.1
Ru1 C2A H2A 123.6
C4A C3A C2A 108.3(8)
C4A C3A Ru1 72.0(6)
C2A C3A Ru1 72.4(5)
C4A C3A H3A 125.9
C2A C3A H3A 125.9
Ru1 C3A H3A 121.5
C3A C4A C5A 108.5(9)
C3A C4A Ru1 70.1(6)
C5A C4A Ru1 72.7(6)
C3A C4A H4A 125.7
C5A C4A H4A 125.7
Ru1 C4A H4A 123.1
C1A C5A C4A 106.6(8)
C1A C5A Ru1 71.1(5)
C4A C5A Ru1 69.3(6)
C1A C5A H5A 126.7
C4A C5A H5A 126.7
Ru1 C5A H5A 124.4
C2B C3B C4B 108.4(8)
C2B C3B Ru1 71.4(4)
C4B C3B Ru1 69.6(5)
C2B C3B H3B 125.8
C4B C3B H3B 125.8
Ru1 C3B H3B 124.8
C3B C2B C1B 108.5(7)
C3B C2B Ru1 71.5(4)
C1B C2B Ru1 70.2(4)
C3B C2B H2B 125.7
C1B C2B H2B 125.7
Ru1 C2B H2B 124.2
C5B C1B C2B 108.0(7)
C5B C1B Ru1 70.5(5)
C2B C1B Ru1 71.8(4)
C5B C1B H1B 126.0
C2B C1B H1B 126.0
Ru1 C1B H1B 123.4
C1B C5B C4B 108.0(7)
C1B C5B Ru1 71.7(5)
C4B C5B Ru1 70.8(5)
C1B C5B H5B 126.0
C4B C5B H5B 126.0
Ru1 C5B H5B 123.2
C3B C4B C5B 107.1(8)
C3B C4B Ru1 72.2(5)
C5B C4B Ru1 70.4(5)
C3B C4B H4B 126.5
C5B C4B H4B 126.5
Ru1 C4B H4B 122.7
C9 O1 C12 118.2(3)
C10 O2 C24 116.7(3)
C11 O3 C36 118.3(3)
F6 P1 F4 91.4(2)
F6 P1 F2 92.5(2)
F4 P1 F2 176.0(2)
F6 P1 F3 90.05(16)
F4 P1 F3 90.59(17)
F2 P1 F3 90.31(17)
F6 P1 F1 89.61(18)
F4 P1 F1 89.91(19)
F2 P1 F1 89.22(19)
F3 P1 F1 179.40(19)
F6 P1 F5 179.73(18)
F4 P1 F5 88.72(18)
F2 P1 F5 87.4(2)
F3 P1 F5 90.21(15)
F1 P1 F5 90.13(17)
C3A Ru1 C4A 38.0(4)
C3A Ru1 C5B 61.7(3)
C4A Ru1 C5B 47.2(4)
C3A Ru1 C4B 49.8(4)
C4A Ru1 C4B 13.7(3)
C5B Ru1 C4B 38.9(4)
C3A Ru1 C2A 37.9(4)
C4A Ru1 C2A 63.1(4)
C5B Ru1 C2A 50.6(4)
C4B Ru1 C2A 67.9(3)
C3A Ru1 C7 166.7(3)
C4A Ru1 C7 129.4(3)
C5B Ru1 C7 107.1(2)
C4B Ru1 C7 117.1(3)
C2A Ru1 C7 141.4(3)
C3A Ru1 C1B 48.4(4)
C4A Ru1 C1B 63.3(4)
C5B Ru1 C1B 37.9(4)
C4B Ru1 C1B 64.0(3)
C2A Ru1 C1B 15.8(2)
C7 Ru1 C1B 127.7(3)
C3A Ru1 C6 139.9(3)
C4A Ru1 C6 110.5(3)
C5B Ru1 C6 121.1(3)
C4B Ru1 C6 104.6(3)
C2A Ru1 C6 171.5(3)
C7 Ru1 C6 37.59(13)
C1B Ru1 C6 157.4(3)
C3A Ru1 C2B 17.7(3)
C4A Ru1 C2B 53.5(4)
C5B Ru1 C2B 63.4(3)
C4B Ru1 C2B 63.4(3)
C2A Ru1 C2B 23.9(3)
C7 Ru1 C2B 165.3(3)
C1B Ru1 C2B 38.0(3)
C6 Ru1 C2B 156.5(3)
C3A Ru1 C3B 19.4(3)
C4A Ru1 C3B 24.5(3)
C5B Ru1 C3B 63.8(3)
C4B Ru1 C3B 38.2(3)
C2A Ru1 C3B 55.7(3)
C7 Ru1 C3B 151.1(3)
C1B Ru1 C3B 63.2(3)
C6 Ru1 C3B 121.0(3)
C2B Ru1 C3B 37.1(3)
C3A Ru1 C1A 63.0(3)
C4A Ru1 C1A 62.7(4)
C5B Ru1 C1A 21.2(3)
C4B Ru1 C1A 57.7(4)
C2A Ru1 C1A 37.5(3)
C7 Ru1 C1A 109.5(2)
C1B Ru1 C1A 21.9(3)
C6 Ru1 C1A 135.5(3)
C2B Ru1 C1A 57.4(3)
C3B Ru1 C1A 72.4(3)
C3A Ru1 C8 151.6(4)
C4A Ru1 C8 159.4(3)
C5B Ru1 C8 114.9(3)
C4B Ru1 C8 146.0(3)
C2A Ru1 C8 116.1(3)
C7 Ru1 C8 37.48(13)
C1B Ru1 C8 109.9(2)
C6 Ru1 C8 67.65(13)
C2B Ru1 C8 133.9(3)
C3B Ru1 C8 171.0(3)
C1A Ru1 C8 103.4(2)

loop_
_geom_bond_atom_site_label_1
_geom_bond_atom_site_label_2
_geom_bond_distance
C6 C7 1.413(5)
C6 C11 1.414(5)
C6 Ru1 2.203(3)
C6 H6 1.0000
C7 C8 1.412(5)
C7 Ru1 2.182(3)
C7 H7 1.0000
C8 C9 1.425(5)
C8 Ru1 2.212(3)
C8 H8 1.0000
C9 O1 1.348(4)
C9 C10 1.431(5)
C9 Ru1 2.280(3)
C10 O2 1.351(4)
C10 C11 1.429(5)
C10 Ru1 2.271(3)
C11 O3 1.350(4)
C11 Ru1 2.248(3)
C12 O1 1.452(4)
C12 C13 1.511(5)
C12 H12A 0.9900
C12 H12B 0.9900
C13 C14 1.535(5)
C13 H13A 0.9900
C13 H13B 0.9900
C14 C15 1.535(5)
C14 H14A 0.9900
C14 H14B 0.9900
C15 C16 1.524(5)
C15 H15A 0.9900
C15 H15B 0.9900
C16 C17 1.524(5)
C16 H16A 0.9900
C16 H16B 0.9900
C17 C18 1.524(5)
C17 H17A 0.9900
C17 H17B 0.9900
C18 C19 1.525(5)
C18 H18A 0.9900
C18 H18B 0.9900
C19 C20 1.521(5)
C19 H19A 0.9900
C19 H19B 0.9900
C20 C21 1.520(5)
C20 H20A 0.9900
C20 H20B 0.9900
C21 C22 1.521(6)
C21 H21A 0.9900
C21 H21B 0.9900
C22 C23 1.519(6)
C22 H22A 0.9900
C22 H22B 0.9900
C23 H23A 0.9800
C23 H23B 0.9800
C23 H23C 0.9800
C24 O2 1.454(4)
C24 C25 1.513(5)
C24 H24A 0.9900
C24 H24B 0.9900
C25 C26 1.524(5)
C25 H25A 0.9900
C25 H25B 0.9900
C26 C27 1.525(5)
C26 H26A 0.9900
C26 H26B 0.9900
C27 C28 1.520(5)
C27 H27A 0.9900
C27 H27B 0.9900
C28 C29 1.537(5)
C28 H28A 0.9900
C28 H28B 0.9900
C29 C30 1.525(5)
C29 H29A 0.9900
C29 H29B 0.9900
C30 C31 1.527(5)
C30 H30A 0.9900
C30 H30B 0.9900
C31 C32 1.523(5)
C31 H31A 0.9900
C31 H31B 0.9900
C32 C33 1.521(5)
C32 H32A 0.9900
C32 H32B 0.9900
C33 C34 1.522(6)
C33 H33A 0.9900
C33 H33B 0.9900
C34 C35 1.525(6)
C34 H34A 0.9900
C34 H34B 0.9900
C35 H35A 0.9800
C35 H35B 0.9800
C35 H35C 0.9800
C36 O3 1.449(4)
C36 C37 1.516(5)
C36 H36A 0.9900
C36 H36B 0.9900
C37 C38 1.525(5)
C37 H37A 0.9900
C37 H37B 0.9900
C38 C39 1.526(5)
C38 H38A 0.9900
C38 H38B 0.9900
C39 C40 1.522(5)
C39 H39A 0.9900
C39 H39B 0.9900
C40 C41 1.525(5)
C40 H40A 0.9900
C40 H40B 0.9900
C41 C42 1.521(5)
C41 H41A 0.9900
C41 H41B 0.9900
C42 C43 1.518(5)
C42 H42A 0.9900
C42 H42B 0.9900
C43 C44 1.521(5)
C43 H43A 0.9900
C43 H43B 0.9900
C44 C45 1.519(6)
C44 H44A 0.9900
C44 H44B 0.9900
C45 C46 1.519(5)
C45 H45A 0.9900
C45 H45B 0.9900
C46 C47 1.512(6)
C46 H46A 0.9900
C46 H46B 0.9900
C47 H47A 0.9800
C47 H47B 0.9800
C47 H47C 0.9800
C1A C2A 1.409(12)
C1A C5A 1.416(11)
C1A Ru1 2.208(7)
C1A H1A 0.9500
C2A C3A 1.406(14)
C2A Ru1 2.180(8)
C2A H2A 0.9500
C3A C4A 1.403(16)
C3A Ru1 2.144(8)
C3A H3A 0.9500
C4A C5A 1.425(13)
C4A Ru1 2.168(11)
C4A H4A 0.9500
C5A Ru1 2.213(8)
C5A H5A 0.9500
C3B C2B 1.405(11)
C3B C4B 1.433(12)
C3B Ru1 2.208(7)
C3B H3B 0.9500
C2B C1B 1.431(12)
C2B Ru1 2.206(7)
C2B H2B 0.9500
C1B C5B 1.412(13)
C1B Ru1 2.184(8)
C1B H1B 0.9500
C5B C4B 1.444(15)
C5B Ru1 2.169(8)
C5B H5B 0.9500
C4B Ru1 2.174(9)
C4B H4B 0.9500
F1 P1 1.594(3)
F2 P1 1.580(3)
F3 P1 1.589(2)
F4 P1 1.572(3)
F5 P1 1.613(3)
F6 P1 1.568(3)

loop_
_geom_torsion_atom_site_label_1
_geom_torsion_atom_site_label_2
_geom_torsion_atom_site_label_3
_geom_torsion_atom_site_label_4
_geom_torsion
C11 C6 C7 C8 0.6(5)
Ru1 C6 C7 C8 -55.6(3)
C11 C6 C7 Ru1 56.2(3)
C6 C7 C8 C9 -1.8(5)
Ru1 C7 C8 C9 -57.2(3)
C6 C7 C8 Ru1 55.4(3)
C7 C8 C9 O1 -178.4(3)
Ru1 C8 C9 O1 126.4(3)
C7 C8 C9 C10 3.2(5)
Ru1 C8 C9 C10 -52.0(3)
C7 C8 C9 Ru1 55.3(3)
O1 C9 C10 O2 4.0(5)
C8 C9 C10 O2 -177.5(3)
Ru1 C9 C10 O2 131.6(3)
O1 C9 C10 C11 178.0(3)
C8 C9 C10 C11 -3.5(5)
Ru1 C9 C10 C11 -54.4(3)
O1 C9 C10 Ru1 -127.6(3)
C8 C9 C10 Ru1 50.9(3)
C7 C6 C11 O3 178.4(3)
Ru1 C6 C11 O3 -126.8(3)
C7 C6 C11 C10 -0.9(5)
Ru1 C6 C11 C10 53.9(3)
C7 C6 C11 Ru1 -54.9(3)
O2 C10 C11 O3 -3.0(5)
C9 C10 C11 O3 -177.0(3)
Ru1 C10 C11 O3 127.9(3)
O2 C10 C11 C6 176.4(3)
C9 C10 C11 C6 2.4(5)
Ru1 C10 C11 C6 -52.7(3)
O2 C10 C11 Ru1 -130.9(3)
C9 C10 C11 Ru1 55.1(3)
O1 C12 C13 C14 -73.3(4)
C12 C13 C14 C15 159.5(3)
C13 C14 C15 C16 -72.0(4)
C14 C15 C16 C17 -173.4(3)
C15 C16 C17 C18 -179.4(3)
C16 C17 C18 C19 178.5(3)
C17 C18 C19 C20 176.9(3)
C18 C19 C20 C21 178.5(3)
C19 C20 C21 C22 177.3(3)
C20 C21 C22 C23 -177.7(4)
O2 C24 C25 C26 67.3(4)
C24 C25 C26 C27 172.2(3)
C25 C26 C27 C28 -174.8(3)
C26 C27 C28 C29 177.5(3)
C27 C28 C29 C30 -167.7(3)
C28 C29 C30 C31 178.6(3)
C29 C30 C31 C32 -171.6(3)
C30 C31 C32 C33 -179.5(3)
C31 C32 C33 C34 -177.7(3)
C32 C33 C34 C35 -178.7(4)
O3 C36 C37 C38 -51.2(4)
C36 C37 C38 C39 179.7(3)
C37 C38 C39 C40 -172.8(3)
C38 C39 C40 C41 -179.9(3)
C39 C40 C41 C42 178.7(3)
C40 C41 C42 C43 -179.8(3)
C41 C42 C43 C44 179.4(4)
C42 C43 C44 C45 178.8(4)
C43 C44 C45 C46 -179.1(4)
C44 C45 C46 C47 178.8(4)
C5A C1A C2A C3A -0.5(9)
Ru1 C1A C2A C3A 60.9(6)
C5A C1A C2A Ru1 -61.4(6)
C1A C2A C3A C4A 0.8(10)
Ru1 C2A C3A C4A 63.5(7)
C1A C2A C3A Ru1 -62.7(6)
C2A C3A C4A C5A -0.8(11)
Ru1 C3A C4A C5A 62.9(7)
C2A C3A C4A Ru1 -63.8(6)
C2A C1A C5A C4A 0.0(10)
Ru1 C1A C5A C4A -60.6(7)
C2A C1A C5A Ru1 60.6(5)
C3A C4A C5A C1A 0.5(11)
Ru1 C4A C5A C1A 61.8(6)
C3A C4A C5A Ru1 -61.3(7)
C4B C3B C2B C1B -0.6(9)
Ru1 C3B C2B C1B -60.7(5)
C4B C3B C2B Ru1 60.1(6)
C3B C2B C1B C5B 0.1(9)
Ru1 C2B C1B C5B -61.5(5)
C3B C2B C1B Ru1 61.6(5)
C2B C1B C5B C4B 0.5(9)
Ru1 C1B C5B C4B -61.8(6)
C2B C1B C5B Ru1 62.4(5)
C2B C3B C4B C5B 1.0(9)
Ru1 C3B C4B C5B 62.1(6)
C2B C3B C4B Ru1 -61.2(5)
C1B C5B C4B C3B -0.9(9)
Ru1 C5B C4B C3B -63.3(6)
C1B C5B C4B Ru1 62.4(6)
C8 C9 O1 C12 -24.7(5)
C10 C9 O1 C12 153.7(3)
Ru1 C9 O1 C12 66.3(4)
C13 C12 O1 C9 -168.6(3)
C11 C10 O2 C24 111.9(4)
C9 C10 O2 C24 -74.2(4)
Ru1 C10 O2 C24 20.5(5)
C25 C24 O2 C10 161.7(3)
C6 C11 O3 C36 40.3(5)
C10 C11 O3 C36 -140.4(3)
Ru1 C11 O3 C36 -51.9(4)
C37 C36 O3 C11 179.0(3)
C2A C3A Ru1 C4A 116.7(8)
C4A C3A Ru1 C5B -55.5(6)
C2A C3A Ru1 C5B 61.2(6)
C4A C3A Ru1 C4B -10.2(7)
C2A C3A Ru1 C4B 106.5(7)
C4A C3A Ru1 C2A -116.7(8)
C4A C3A Ru1 C7 -21.0(18)
C2A C3A Ru1 C7 95.7(16)
C4A C3A Ru1 C1B -99.3(7)
C2A C3A Ru1 C1B 17.3(4)
C4A C3A Ru1 C6 50.2(7)
C2A C3A Ru1 C6 166.9(5)
C4A C3A Ru1 C2B -146.3(14)
C2A C3A Ru1 C2B -29.7(10)
C4A C3A Ru1 C3B 35.6(10)
C2A C3A Ru1 C3B 152.3(13)
C4A C3A Ru1 C1A -79.4(6)
C2A C3A Ru1 C1A 37.3(5)
C4A C3A Ru1 C8 -146.1(6)
C2A C3A Ru1 C8 -29.4(8)
C5A C4A Ru1 C3A -117.8(9)
C3A C4A Ru1 C5B 98.0(8)
C5A C4A Ru1 C5B -19.8(4)
C3A C4A Ru1 C4B 145(3)
C5A C4A Ru1 C4B 27.4(19)
C3A C4A Ru1 C2A 38.0(6)
C5A C4A Ru1 C2A -79.8(6)
C3A C4A Ru1 C7 173.9(5)
C5A C4A Ru1 C7 56.0(7)
C3A C4A Ru1 C1B 55.7(6)
C5A C4A Ru1 C1B -62.2(6)
C3A C4A Ru1 C6 -148.1(6)
C5A C4A Ru1 C6 94.1(6)
C3A C4A Ru1 C2B 12.1(5)
C5A C4A Ru1 C2B -105.7(7)
C3A C4A Ru1 C3B -27.7(7)
C5A C4A Ru1 C3B -145.6(12)
C3A C4A Ru1 C1A 80.3(6)
C5A C4A Ru1 C1A -37.5(5)
C3A C4A Ru1 C8 131.1(8)
C5A C4A Ru1 C8 13.3(13)
C1B C5B Ru1 C3A -57.5(6)
C4B C5B Ru1 C3A 59.9(6)
C1B C5B Ru1 C4A -101.3(7)
C4B C5B Ru1 C4A 16.1(5)
C1B C5B Ru1 C4B -117.4(7)
C1B C5B Ru1 C2A -13.4(5)
C4B C5B Ru1 C2A 104.0(6)
C1B C5B Ru1 C7 130.3(5)
C4B C5B Ru1 C7 -112.3(5)
C4B C5B Ru1 C1B 117.4(7)
C1B C5B Ru1 C6 168.8(4)
C4B C5B Ru1 C6 -73.8(5)
C1B C5B Ru1 C2B -37.6(5)
C4B C5B Ru1 C2B 79.8(6)
C1B C5B Ru1 C3B -79.2(5)
C4B C5B Ru1 C3B 38.2(5)
C1B C5B Ru1 C1A 30.2(8)
C4B C5B Ru1 C1A 147.6(11)
C1B C5B Ru1 C8 90.9(5)
C4B C5B Ru1 C8 -151.7(5)
C3B C4B Ru1 C3A 22.7(4)
C5B C4B Ru1 C3A -93.6(7)
C3B C4B Ru1 C4A -4.8(19)
C5B C4B Ru1 C4A -121(2)
C3B C4B Ru1 C5B 116.2(8)
C3B C4B Ru1 C2A 62.2(6)
C5B C4B Ru1 C2A -54.0(6)
C3B C4B Ru1 C7 -160.1(5)
C5B C4B Ru1 C7 83.7(5)
C3B C4B Ru1 C1B 78.9(6)
C5B C4B Ru1 C1B -37.3(5)
C3B C4B Ru1 C6 -122.0(5)
C5B C4B Ru1 C6 121.8(5)
C3B C4B Ru1 C2B 36.3(5)
C5B C4B Ru1 C2B -79.9(6)
C5B C4B Ru1 C3B -116.2(8)
C3B C4B Ru1 C1A 103.0(6)
C5B C4B Ru1 C1A -13.2(5)
C3B C4B Ru1 C8 166.4(4)
C5B C4B Ru1 C8 50.2(7)
C1A C2A Ru1 C3A 117.5(7)
C3A C2A Ru1 C4A -38.1(6)
C1A C2A Ru1 C4A 79.4(6)
C3A C2A Ru1 C5B -93.3(6)
C1A C2A Ru1 C5B 24.2(4)
C3A C2A Ru1 C4B -52.2(6)
C1A C2A Ru1 C4B 65.2(6)
C3A C2A Ru1 C7 -158.5(5)
C1A C2A Ru1 C7 -41.0(7)
C3A C2A Ru1 C1B -124.8(15)
C1A C2A Ru1 C1B -7.3(11)
C3A C2A Ru1 C6 -81(2)
C1A C2A Ru1 C6 37(2)
C3A C2A Ru1 C2B 21.8(7)
C1A C2A Ru1 C2B 139.2(10)
C3A C2A Ru1 C3B -10.8(5)
C1A C2A Ru1 C3B 106.7(6)
C3A C2A Ru1 C1A -117.5(7)
C3A C2A Ru1 C8 164.9(5)
C1A C2A Ru1 C8 -77.6(5)
C8 C7 Ru1 C3A -140.3(14)
C6 C7 Ru1 C3A 87.6(14)
C8 C7 Ru1 C4A -156.9(4)
C6 C7 Ru1 C4A 71.1(5)
C8 C7 Ru1 C5B -108.8(4)
C6 C7 Ru1 C5B 119.1(4)
C8 C7 Ru1 C4B -149.6(4)
C6 C7 Ru1 C4B 78.4(4)
C8 C7 Ru1 C2A -61.6(4)
C6 C7 Ru1 C2A 166.3(4)
C8 C7 Ru1 C1B -72.6(4)
C6 C7 Ru1 C1B 155.4(3)
C8 C7 Ru1 C6 132.0(3)
C8 C7 Ru1 C2B -61.3(10)
C6 C7 Ru1 C2B 166.7(9)
C8 C7 Ru1 C3B -175.4(5)
C6 C7 Ru1 C3B 52.6(5)
C8 C7 Ru1 C1A -86.7(3)
C6 C7 Ru1 C1A 141.3(3)
C6 C7 Ru1 C8 -132.0(3)
C5B C1B Ru1 C3A 96.4(6)
C2B C1B Ru1 C3A -21.2(4)
C5B C1B Ru1 C4A 53.6(5)
C2B C1B Ru1 C4A -64.0(6)
C2B C1B Ru1 C5B -117.5(7)
C5B C1B Ru1 C4B 38.3(5)
C2B C1B Ru1 C4B -79.3(6)
C5B C1B Ru1 C2A 138.8(15)
C2B C1B Ru1 C2A 21.3(12)
C5B C1B Ru1 C7 -67.1(6)
C2B C1B Ru1 C7 175.4(4)
C5B C1B Ru1 C6 -25.7(9)
C2B C1B Ru1 C6 -143.2(6)
C5B C1B Ru1 C2B 117.5(7)
C5B C1B Ru1 C3B 81.1(5)
C2B C1B Ru1 C3B -36.5(5)
C5B C1B Ru1 C1A -29.2(7)
C2B C1B Ru1 C1A -146.7(11)
C5B C1B Ru1 C8 -105.2(5)
C2B C1B Ru1 C8 137.2(5)
C7 C6 Ru1 C3A -159.1(4)
C11 C6 Ru1 C3A 69.8(4)
C7 C6 Ru1 C4A -128.7(4)
C11 C6 Ru1 C4A 100.2(4)
C7 C6 Ru1 C5B -77.2(4)
C11 C6 Ru1 C5B 151.7(4)
C7 C6 Ru1 C4B -115.7(4)
C11 C6 Ru1 C4B 113.2(4)
C7 C6 Ru1 C2A -89(2)
C11 C6 Ru1 C2A 140.3(19)
C11 C6 Ru1 C7 -131.1(3)
C7 C6 Ru1 C1B -59.1(6)
C11 C6 Ru1 C1B 169.7(6)
C7 C6 Ru1 C2B -171.6(5)
C11 C6 Ru1 C2B 57.3(6)
C7 C6 Ru1 C3B -153.4(3)
C11 C6 Ru1 C3B 75.5(3)
C7 C6 Ru1 C1A -57.3(4)
C11 C6 Ru1 C1A 171.6(4)
C7 C6 Ru1 C8 29.25(19)
C11 C6 Ru1 C8 -101.9(2)
C3B C2B Ru1 C3A -1.1(10)
C1B C2B Ru1 C3A 117.4(13)
C3B C2B Ru1 C4A -26.2(5)
C1B C2B Ru1 C4A 92.3(6)
C3B C2B Ru1 C5B -81.0(5)
C1B C2B Ru1 C5B 37.5(5)
C3B C2B Ru1 C4B -37.3(5)
C1B C2B Ru1 C4B 81.1(6)
C3B C2B Ru1 C2A -132.5(10)
C1B C2B Ru1 C2A -14.0(7)
C3B C2B Ru1 C7 -133.1(9)
C1B C2B Ru1 C7 -14.6(13)
C3B C2B Ru1 C1B -118.5(7)
C3B C2B Ru1 C6 26.3(8)
C1B C2B Ru1 C6 144.8(5)
C1B C2B Ru1 C3B 118.5(7)
C3B C2B Ru1 C1A -104.4(6)
C1B C2B Ru1 C1A 14.1(5)
C3B C2B Ru1 C8 179.1(4)
C1B C2B Ru1 C8 -62.4(6)
C2B C3B Ru1 C3A 1.0(9)
C4B C3B Ru1 C3A -117.7(12)
C2B C3B Ru1 C4A 121.4(11)
C4B C3B Ru1 C4A 2.7(11)
C2B C3B Ru1 C5B 79.8(5)
C4B C3B Ru1 C5B -38.8(6)
C2B C3B Ru1 C4B 118.7(8)
C2B C3B Ru1 C2A 21.2(5)
C4B C3B Ru1 C2A -97.5(6)
C2B C3B Ru1 C7 157.5(4)
C4B C3B Ru1 C7 38.8(8)
C2B C3B Ru1 C1B 37.4(5)
C4B C3B Ru1 C1B -81.3(6)
C2B C3B Ru1 C6 -168.1(4)
C4B C3B Ru1 C6 73.2(6)
C4B C3B Ru1 C2B -118.7(8)
C2B C3B Ru1 C1A 58.9(5)
C4B C3B Ru1 C1A -59.8(6)
C2B C3B Ru1 C8 -4.2(18)
C4B C3B Ru1 C8 -122.8(15)
C2A C1A Ru1 C3A -37.7(5)
C5A C1A Ru1 C3A 81.0(6)
C2A C1A Ru1 C4A -80.6(6)
C5A C1A Ru1 C4A 38.1(5)
C2A C1A Ru1 C5B -118.8(10)
C5A C1A Ru1 C5B 0.0(8)
C2A C1A Ru1 C4B -95.4(6)
C5A C1A Ru1 C4B 23.4(5)
C5A C1A Ru1 C2A 118.8(7)
C2A C1A Ru1 C7 154.3(5)
C5A C1A Ru1 C7 -87.0(5)
C2A C1A Ru1 C1B 5.3(8)
C5A C1A Ru1 C1B 124.1(10)
C2A C1A Ru1 C6 -172.7(4)
C5A C1A Ru1 C6 -54.0(6)
C2A C1A Ru1 C2B -18.3(5)
C5A C1A Ru1 C2B 100.4(6)
C2A C1A Ru1 C3B -56.2(5)
C5A C1A Ru1 C3B 62.6(5)
C2A C1A Ru1 C8 115.6(5)
C5A C1A Ru1 C8 -125.6(5)
C7 C8 Ru1 C3A 162.0(5)
C9 C8 Ru1 C3A -67.3(6)
C7 C8 Ru1 C4A 59.6(10)
C9 C8 Ru1 C4A -169.7(9)
C7 C8 Ru1 C5B 85.8(4)
C9 C8 Ru1 C5B -143.5(4)
C7 C8 Ru1 C4B 53.7(6)
C9 C8 Ru1 C4B -175.6(5)
C7 C8 Ru1 C2A 142.3(3)
C9 C8 Ru1 C2A -87.0(4)
C9 C8 Ru1 C7 130.7(3)
C7 C8 Ru1 C1B 126.5(3)
C9 C8 Ru1 C1B -102.8(3)
C7 C8 Ru1 C6 -29.3(2)
C9 C8 Ru1 C6 101.4(2)
C7 C8 Ru1 C2B 162.1(3)
C9 C8 Ru1 C2B -67.2(4)
C7 C8 Ru1 C3B 165.5(14)
C9 C8 Ru1 C3B -63.8(15)
C7 C8 Ru1 C1A 104.7(3)
C9 C8 Ru1 C1A -124.6(3)
